data_4038173
loop_
_publ_author_name
'Fran\,cois, Benjamin'
'Eberlin, Ludovic'
'Berr\'ee, Fabienne'
'Whiting, Andrew'
'Carboni, Bertrand'

_publ_section_title
;
 Access to Fused Pyrroles from Cyclic 1,3-Dienyl Boronic Esters and
 Arylnitroso Compounds.
;
_journal_name_full 'The Journal of organic chemistry'
_journal_paper_doi 10.1021/acs.joc.9b03214
_journal_year 2020
_chemical_compound_source 'synthesis as described'
_chemical_formula_moiety 'C20 H20 N2 O2 S'
_chemical_formula_sum 'C20 H20 N2 O2 S'
_chemical_formula_weight 352.44
_space_group_crystal_system monoclinic
_space_group_IT_number 14
_space_group_name_Hall '-P 2yn'
_space_group_name_H-M_alt 'P 1 21/n 1'
_atom_sites_solution_hydrogens geom
_atom_sites_solution_primary dual
_atom_sites_solution_secondary difmap
_cell_angle_alpha 90
_cell_angle_beta 103.123(13)
_cell_angle_gamma 90
_cell_formula_units_Z 4
_cell_length_a 10.986(4)
_cell_length_b 9.394(3)
_cell_length_c 17.213(7)
_cell_measurement_reflns_used 829
_cell_measurement_temperature 150
_cell_measurement_theta_max 27.3497
_cell_measurement_theta_min 2.9586
_cell_measurement_wavelength 0.710730
_cell_volume 1730.0(11)
_computing_cell_refinement 'APEX3 (Bruker, 2015)'
_computing_data_collection 'SAINT (Bruker, 2014)'
_computing_data_reduction 'SAINT (Bruker, 2014)'
_computing_molecular_graphics 'PLATON, A.L.Spek, Acta Cryst. 2009, D65, 148-155'
_computing_publication_material 'CRYSCALC (T. Roisnel, local program, ver. 2020)'
_computing_structure_refinement 'SHELXL-2018_3 (Sheldrick, 2018)'
_computing_structure_solution 'SHELXT (G. Sheldrick, 2015)'
_diffrn_ambient_temperature 150
_diffrn_detector '(CMOS) PHOTON 100'
_diffrn_detector_area_resol_mean 10.4167
_diffrn_measured_fraction_theta_full 0.999
_diffrn_measured_fraction_theta_max 0.991
_diffrn_measurement_device_type 'D8 VENTURE Bruker AXS'
_diffrn_measurement_method 'rotation images'
_diffrn_orient_matrix_UB_11 0.0754486
_diffrn_orient_matrix_UB_12 -0.0244227
_diffrn_orient_matrix_UB_13 0.0425289
_diffrn_orient_matrix_UB_21 0.0498557
_diffrn_orient_matrix_UB_22 -0.0118247
_diffrn_orient_matrix_UB_23 -0.0414924
_diffrn_orient_matrix_UB_31 0.0236276
_diffrn_orient_matrix_UB_32 0.1029386
_diffrn_orient_matrix_UB_33 0.0053239
_diffrn_radiation_monochromator 'multilayer monochromator'
_diffrn_radiation_probe x-ray
_diffrn_radiation_source 'Incoatec microfocus sealed tube'
_diffrn_radiation_type MoK\a
_diffrn_radiation_wavelength 0.71073
_diffrn_reflns_av_R_equivalents 0.1128
_diffrn_reflns_av_unetI/netI 0.0653
_diffrn_reflns_limit_h_max 14
_diffrn_reflns_limit_h_min -14
_diffrn_reflns_limit_k_max 9
_diffrn_reflns_limit_k_min -12
_diffrn_reflns_limit_l_max 22
_diffrn_reflns_limit_l_min -22
_diffrn_reflns_number 24935
_diffrn_reflns_theta_full 25.242
_diffrn_reflns_theta_max 27.596
_diffrn_reflns_theta_min 2.430
_diffrn_source_current 1.0
_diffrn_source_voltage 50.0
_exptl_absorpt_coefficient_mu 0.203
_exptl_absorpt_correction_T_max 0.949
_exptl_absorpt_correction_T_min 0.754
_exptl_absorpt_correction_type multi-scan
_exptl_absorpt_process_details
;
  [Sheldrick, G.M. (2014). SADABS Bruker AXS Inc., Madison, Wisconsin, USA]
;
_exptl_crystal_colour yellow
_exptl_crystal_density_diffrn 1.353
_exptl_crystal_description prism
_exptl_crystal_F_000 744
_exptl_crystal_size_max 0.380
_exptl_crystal_size_mid 0.280
_exptl_crystal_size_min 0.260
_refine_diff_density_max 0.311
_refine_diff_density_min -0.446
_refine_diff_density_rms 0.066
_refine_ls_extinction_method none
_refine_ls_goodness_of_fit_ref 1.003
_refine_ls_hydrogen_treatment constr
_refine_ls_matrix_type full
_refine_ls_number_parameters 226
_refine_ls_number_reflns 3974
_refine_ls_number_restraints 0
_refine_ls_restrained_S_all 1.003
_refine_ls_R_factor_all 0.0852
_refine_ls_R_factor_gt 0.0486
_refine_ls_shift/su_max 0.000
_refine_ls_shift/su_mean 0.000
_refine_ls_structure_factor_coef Fsqd
_refine_ls_weighting_details 'w=1/[\s^2^(Fo^2^)+(0.0544P)^2^+1.0504P] where P=(Fo^2^+2Fc^2^)/3'
_refine_ls_weighting_scheme calc
_refine_ls_wR_factor_gt 0.1071
_refine_ls_wR_factor_ref 0.1244
_reflns_Friedel_coverage 0.000
_reflns_number_gt 2808
_reflns_number_total 3974
_reflns_threshold_expression >2sigma(I)
_cod_data_source_file jo9b03214_si_003.cif
_cod_data_source_block BF3_129x2
_cod_original_sg_symbol_H-M 'P 21/n'
_cod_database_code 4038173

loop_
_space_group_symop_operation_xyz
'x, y, z'
'-x+1/2, y+1/2, -z+1/2'
'-x, -y, -z'
'x-1/2, -y-1/2, z-1/2'

loop_
_atom_site_label
_atom_site_type_symbol
_atom_site_fract_x
_atom_site_fract_y
_atom_site_fract_z
_atom_site_U_iso_or_equiv
_atom_site_adp_type
_atom_site_occupancy
_atom_site_site_symmetry_order
_atom_site_calc_flag
_atom_site_refinement_flags_posn
_atom_site_refinement_flags_adp
_atom_site_refinement_flags_occupancy
_atom_site_disorder_assembly
_atom_site_disorder_group
S1 S 0.21489(5) 0.41534(5) 0.14779(3) 0.01892(15) Uani 1 1 d . . . . .
O2 O 0.33818(14) 0.41424(16) 0.19775(9) 0.0249(4) Uani 1 1 d . . . . .
O3 O 0.17064(15) 0.54051(16) 0.10210(9) 0.0264(4) Uani 1 1 d . . . . .
N1 N 0.17903(17) -0.03610(18) -0.08027(10) 0.0192(4) Uani 1 1 d . . . . .
N2 N 0.20758(17) 0.28360(18) 0.08424(10) 0.0182(4) Uani 1 1 d . . . . .
C1 C 0.4192(2) -0.3769(3) -0.09861(16) 0.0326(6) Uani 1 1 d . . . . .
H1 H 0.474755 -0.452926 -0.102110 0.039 Uiso 1 1 calc R U . . .
C2 C 0.4100(2) -0.2621(3) -0.14990(15) 0.0311(6) Uani 1 1 d . . . . .
H2 H 0.457796 -0.260124 -0.189498 0.037 Uiso 1 1 calc R U . . .
C3 C 0.3309(2) -0.1497(2) -0.14344(14) 0.0263(5) Uani 1 1 d . . . . .
H3 H 0.325196 -0.070436 -0.178362 0.032 Uiso 1 1 calc R U . . .
C4 C 0.2603(2) -0.1527(2) -0.08630(12) 0.0187(5) Uani 1 1 d . . . . .
C5 C 0.2679(2) -0.2688(2) -0.03552(13) 0.0229(5) Uani 1 1 d . . . . .
H5 H 0.218970 -0.271449 0.003442 0.028 Uiso 1 1 calc R U . . .
C6 C 0.3472(2) -0.3809(3) -0.04196(14) 0.0298(6) Uani 1 1 d . . . . .
H6 H 0.352219 -0.460729 -0.007493 0.036 Uiso 1 1 calc R U . . .
C7 C 0.0796(2) 0.0096(2) -0.13875(13) 0.0220(5) Uani 1 1 d . . . . .
H7 H 0.050579 -0.033667 -0.189459 0.026 Uiso 1 1 calc R U . . .
C8 C 0.0295(2) 0.1280(2) -0.11163(13) 0.0222(5) Uani 1 1 d . . . . .
H8 H -0.040557 0.180755 -0.139627 0.027 Uiso 1 1 calc R U . . .
C9 C 0.1014(2) 0.1570(2) -0.03436(12) 0.0186(5) Uani 1 1 d . . . . .
C10 C 0.1925(2) 0.0556(2) -0.01609(12) 0.0184(5) Uani 1 1 d . . . . .
C11 C 0.2937(2) 0.0514(2) 0.05759(13) 0.0230(5) Uani 1 1 d . . . . .
H11A H 0.372526 0.088358 0.046642 0.028 Uiso 1 1 calc R U . . .
H11B H 0.307935 -0.047704 0.077144 0.028 Uiso 1 1 calc R U . . .
C12 C 0.2526(2) 0.1438(2) 0.11981(12) 0.0200(5) Uani 1 1 d . . . . .
H12A H 0.184770 0.095438 0.138905 0.024 Uiso 1 1 calc R U . . .
H12B H 0.323691 0.158300 0.166046 0.024 Uiso 1 1 calc R U . . .
C13 C 0.0890(2) 0.2736(2) 0.02295(13) 0.0218(5) Uani 1 1 d . . . . .
H13A H 0.071376 0.365211 -0.005852 0.026 Uiso 1 1 calc R U . . .
H13B H 0.018985 0.252409 0.048599 0.026 Uiso 1 1 calc R U . . .
C14 C 0.1082(2) 0.3747(2) 0.20732(12) 0.0173(4) Uani 1 1 d . . . . .
C15 C -0.0142(2) 0.4229(2) 0.18511(12) 0.0196(5) Uani 1 1 d . . . . .
H15 H -0.039611 0.483073 0.139958 0.023 Uiso 1 1 calc R U . . .
C16 C -0.0989(2) 0.3825(2) 0.22939(13) 0.0219(5) Uani 1 1 d . . . . .
H16 H -0.182920 0.414443 0.213823 0.026 Uiso 1 1 calc R U . . .
C17 C -0.0633(2) 0.2957(2) 0.29647(13) 0.0198(5) Uani 1 1 d . . . . .
C18 C 0.0597(2) 0.2486(2) 0.31725(12) 0.0198(5) Uani 1 1 d . . . . .
H18 H 0.085348 0.188743 0.362492 0.024 Uiso 1 1 calc R U . . .
C19 C 0.1458(2) 0.2872(2) 0.27338(12) 0.0193(5) Uani 1 1 d . . . . .
H19 H 0.229598 0.254044 0.288330 0.023 Uiso 1 1 calc R U . . .
C20 C -0.1555(2) 0.2530(3) 0.34497(15) 0.0312(6) Uani 1 1 d . . . . .
H20A H -0.170992 0.150374 0.339558 0.047 Uiso 1 1 calc R U . . .
H20B H -0.234134 0.304568 0.325716 0.047 Uiso 1 1 calc R U . . .
H20C H -0.121410 0.276382 0.401194 0.047 Uiso 1 1 calc R U . . .

loop_
_atom_site_aniso_label
_atom_site_aniso_U_11
_atom_site_aniso_U_22
_atom_site_aniso_U_33
_atom_site_aniso_U_23
_atom_site_aniso_U_13
_atom_site_aniso_U_12
S1 0.0208(3) 0.0173(3) 0.0200(3) -0.0010(2) 0.0072(2) -0.0021(2)
O2 0.0190(8) 0.0278(8) 0.0276(8) -0.0062(7) 0.0044(7) -0.0053(7)
O3 0.0361(10) 0.0175(8) 0.0284(9) 0.0034(7) 0.0132(8) -0.0002(7)
N1 0.0228(10) 0.0186(9) 0.0163(9) -0.0003(7) 0.0047(8) 0.0013(7)
N2 0.0193(9) 0.0189(9) 0.0166(9) -0.0003(7) 0.0044(7) 0.0027(7)
C1 0.0211(13) 0.0310(13) 0.0420(15) -0.0122(12) -0.0005(11) 0.0054(10)
C2 0.0243(13) 0.0342(14) 0.0385(14) -0.0116(11) 0.0149(11) -0.0045(11)
C3 0.0311(14) 0.0215(12) 0.0302(13) -0.0026(10) 0.0150(11) -0.0055(10)
C4 0.0185(11) 0.0185(11) 0.0184(11) -0.0036(9) 0.0026(9) -0.0015(8)
C5 0.0252(12) 0.0245(12) 0.0178(11) -0.0012(9) 0.0023(10) -0.0005(9)
C6 0.0320(14) 0.0251(12) 0.0272(13) 0.0013(10) -0.0039(11) 0.0046(10)
C7 0.0215(12) 0.0265(12) 0.0165(10) -0.0010(9) 0.0009(9) -0.0016(9)
C8 0.0176(11) 0.0269(12) 0.0202(11) 0.0030(9) 0.0003(9) 0.0022(9)
C9 0.0172(11) 0.0228(11) 0.0158(10) 0.0009(9) 0.0037(9) 0.0010(9)
C10 0.0211(11) 0.0195(11) 0.0158(10) 0.0006(8) 0.0068(9) -0.0001(8)
C11 0.0254(12) 0.0222(11) 0.0195(11) -0.0016(9) 0.0012(9) 0.0079(9)
C12 0.0237(12) 0.0209(11) 0.0150(10) -0.0003(9) 0.0039(9) 0.0016(9)
C13 0.0195(12) 0.0274(12) 0.0178(11) -0.0025(9) 0.0027(9) 0.0064(9)
C14 0.0195(11) 0.0171(10) 0.0154(10) -0.0032(8) 0.0046(9) -0.0014(8)
C15 0.0220(12) 0.0197(11) 0.0170(10) -0.0014(9) 0.0044(9) 0.0022(9)
C16 0.0201(12) 0.0239(11) 0.0223(11) -0.0048(9) 0.0063(9) 0.0017(9)
C17 0.0250(12) 0.0166(10) 0.0197(11) -0.0053(8) 0.0087(9) 0.0003(9)
C18 0.0282(12) 0.0163(10) 0.0151(10) -0.0006(8) 0.0056(9) 0.0006(9)
C19 0.0188(11) 0.0186(11) 0.0193(11) -0.0030(9) 0.0015(9) 0.0013(9)
C20 0.0345(14) 0.0293(13) 0.0355(14) 0.0034(11) 0.0199(12) 0.0034(11)

loop_
_atom_type_symbol
_atom_type_description
_atom_type_scat_dispersion_real
_atom_type_scat_dispersion_imag
_atom_type_scat_source
C C 0.0033 0.0016 'International Tables Vol C Tables 4.2.6.8 and 6.1.1.4'
H H 0.0000 0.0000 'International Tables Vol C Tables 4.2.6.8 and 6.1.1.4'
N N 0.0061 0.0033 'International Tables Vol C Tables 4.2.6.8 and 6.1.1.4'
O O 0.0106 0.0060 'International Tables Vol C Tables 4.2.6.8 and 6.1.1.4'
S S 0.1246 0.1234 'International Tables Vol C Tables 4.2.6.8 and 6.1.1.4'

loop_
_geom_angle_atom_site_label_1
_geom_angle_atom_site_label_2
_geom_angle_atom_site_label_3
_geom_angle
_geom_angle_site_symmetry_1
_geom_angle_site_symmetry_3
_geom_angle_publ_flag
O2 S1 O3 119.45(10) . . ?
O2 S1 N2 106.96(9) . . ?
O3 S1 N2 107.03(10) . . ?
O2 S1 C14 108.20(10) . . ?
O3 S1 C14 107.94(10) . . ?
N2 S1 C14 106.59(10) . . ?
C7 N1 C10 108.27(17) . . ?
C7 N1 C4 126.20(18) . . ?
C10 N1 C4 125.40(18) . . ?
C13 N2 C12 113.20(17) . . ?
C13 N2 S1 115.11(14) . . ?
C12 N2 S1 115.50(14) . . ?
C2 C1 C6 119.9(2) . . ?
C2 C1 H1 120.0 . . ?
C6 C1 H1 120.0 . . ?
C1 C2 C3 119.9(2) . . ?
C1 C2 H2 120.1 . . ?
C3 C2 H2 120.1 . . ?
C4 C3 C2 120.3(2) . . ?
C4 C3 H3 119.9 . . ?
C2 C3 H3 119.9 . . ?
C3 C4 C5 120.0(2) . . ?
C3 C4 N1 119.7(2) . . ?
C5 C4 N1 120.29(19) . . ?
C6 C5 C4 119.7(2) . . ?
C6 C5 H5 120.2 . . ?
C4 C5 H5 120.2 . . ?
C5 C6 C1 120.3(2) . . ?
C5 C6 H6 119.9 . . ?
C1 C6 H6 119.9 . . ?
C8 C7 N1 108.53(19) . . ?
C8 C7 H7 125.7 . . ?
N1 C7 H7 125.7 . . ?
C7 C8 C9 107.25(19) . . ?
C7 C8 H8 126.4 . . ?
C9 C8 H8 126.4 . . ?
C10 C9 C8 107.84(19) . . ?
C10 C9 C13 121.91(19) . . ?
C8 C9 C13 130.2(2) . . ?
C9 C10 N1 108.10(19) . . ?
C9 C10 C11 125.66(19) . . ?
N1 C10 C11 126.11(18) . . ?
C10 C11 C12 107.50(18) . . ?
C10 C11 H11A 110.2 . . ?
C12 C11 H11A 110.2 . . ?
C10 C11 H11B 110.2 . . ?
C12 C11 H11B 110.2 . . ?
H11A C11 H11B 108.5 . . ?
N2 C12 C11 109.74(17) . . ?
N2 C12 H12A 109.7 . . ?
C11 C12 H12A 109.7 . . ?
N2 C12 H12B 109.7 . . ?
C11 C12 H12B 109.7 . . ?
H12A C12 H12B 108.2 . . ?
N2 C13 C9 108.54(17) . . ?
N2 C13 H13A 110.0 . . ?
C9 C13 H13A 110.0 . . ?
N2 C13 H13B 110.0 . . ?
C9 C13 H13B 110.0 . . ?
H13A C13 H13B 108.4 . . ?
C19 C14 C15 120.56(19) . . ?
C19 C14 S1 119.36(17) . . ?
C15 C14 S1 119.95(16) . . ?
C16 C15 C14 119.3(2) . . ?
C16 C15 H15 120.4 . . ?
C14 C15 H15 120.4 . . ?
C15 C16 C17 121.3(2) . . ?
C15 C16 H16 119.3 . . ?
C17 C16 H16 119.3 . . ?
C18 C17 C16 118.2(2) . . ?
C18 C17 C20 120.7(2) . . ?
C16 C17 C20 121.1(2) . . ?
C19 C18 C17 121.4(2) . . ?
C19 C18 H18 119.3 . . ?
C17 C18 H18 119.3 . . ?
C18 C19 C14 119.2(2) . . ?
C18 C19 H19 120.4 . . ?
C14 C19 H19 120.4 . . ?
C17 C20 H20A 109.5 . . ?
C17 C20 H20B 109.5 . . ?
H20A C20 H20B 109.5 . . ?
C17 C20 H20C 109.5 . . ?
H20A C20 H20C 109.5 . . ?
H20B C20 H20C 109.5 . . ?

loop_
_geom_bond_atom_site_label_1
_geom_bond_atom_site_label_2
_geom_bond_distance
_geom_bond_site_symmetry_2
_geom_bond_publ_flag
S1 O2 1.4301(17) . ?
S1 O3 1.4367(16) . ?
S1 N2 1.6415(18) . ?
S1 C14 1.765(2) . ?
N1 C7 1.375(3) . ?
N1 C10 1.382(3) . ?
N1 C4 1.432(3) . ?
N2 C13 1.482(3) . ?
N2 C12 1.486(3) . ?
C1 C2 1.383(4) . ?
C1 C6 1.389(4) . ?
C1 H1 0.9500 . ?
C2 C3 1.388(3) . ?
C2 H2 0.9500 . ?
C3 C4 1.384(3) . ?
C3 H3 0.9500 . ?
C4 C5 1.389(3) . ?
C5 C6 1.387(3) . ?
C5 H5 0.9500 . ?
C6 H6 0.9500 . ?
C7 C8 1.369(3) . ?
C7 H7 0.9500 . ?
C8 C9 1.410(3) . ?
C8 H8 0.9500 . ?
C9 C10 1.366(3) . ?
C9 C13 1.501(3) . ?
C10 C11 1.485(3) . ?
C11 C12 1.525(3) . ?
C11 H11A 0.9900 . ?
C11 H11B 0.9900 . ?
C12 H12A 0.9900 . ?
C12 H12B 0.9900 . ?
C13 H13A 0.9900 . ?
C13 H13B 0.9900 . ?
C14 C19 1.388(3) . ?
C14 C15 1.388(3) . ?
C15 C16 1.383(3) . ?
C15 H15 0.9500 . ?
C16 C17 1.395(3) . ?
C16 H16 0.9500 . ?
C17 C18 1.389(3) . ?
C17 C20 1.506(3) . ?
C18 C19 1.386(3) . ?
C18 H18 0.9500 . ?
C19 H19 0.9500 . ?
C20 H20A 0.9800 . ?
C20 H20B 0.9800 . ?
C20 H20C 0.9800 . ?

loop_
_geom_torsion_atom_site_label_1
_geom_torsion_atom_site_label_2
_geom_torsion_atom_site_label_3
_geom_torsion_atom_site_label_4
_geom_torsion
_geom_torsion_site_symmetry_1
_geom_torsion_site_symmetry_2
_geom_torsion_site_symmetry_3
_geom_torsion_site_symmetry_4
_geom_torsion_publ_flag
O2 S1 N2 C13 -175.64(14) . . . . ?
O3 S1 N2 C13 -46.51(17) . . . . ?
C14 S1 N2 C13 68.79(17) . . . . ?
O2 S1 N2 C12 49.49(17) . . . . ?
O3 S1 N2 C12 178.62(14) . . . . ?
C14 S1 N2 C12 -66.08(17) . . . . ?
C6 C1 C2 C3 1.4(4) . . . . ?
C1 C2 C3 C4 -0.6(4) . . . . ?
C2 C3 C4 C5 -0.4(3) . . . . ?
C2 C3 C4 N1 -180.0(2) . . . . ?
C7 N1 C4 C3 61.1(3) . . . . ?
C10 N1 C4 C3 -114.4(2) . . . . ?
C7 N1 C4 C5 -118.5(2) . . . . ?
C10 N1 C4 C5 66.0(3) . . . . ?
C3 C4 C5 C6 0.5(3) . . . . ?
N1 C4 C5 C6 -179.9(2) . . . . ?
C4 C5 C6 C1 0.3(3) . . . . ?
C2 C1 C6 C5 -1.3(4) . . . . ?
C10 N1 C7 C8 -0.8(2) . . . . ?
C4 N1 C7 C8 -176.9(2) . . . . ?
N1 C7 C8 C9 0.7(2) . . . . ?
C7 C8 C9 C10 -0.4(2) . . . . ?
C7 C8 C9 C13 179.8(2) . . . . ?
C8 C9 C10 N1 -0.1(2) . . . . ?
C13 C9 C10 N1 179.76(19) . . . . ?
C8 C9 C10 C11 175.9(2) . . . . ?
C13 C9 C10 C11 -4.2(3) . . . . ?
C7 N1 C10 C9 0.5(2) . . . . ?
C4 N1 C10 C9 176.65(19) . . . . ?
C7 N1 C10 C11 -175.5(2) . . . . ?
C4 N1 C10 C11 0.7(3) . . . . ?
C9 C10 C11 C12 19.8(3) . . . . ?
N1 C10 C11 C12 -164.9(2) . . . . ?
C13 N2 C12 C11 68.6(2) . . . . ?
S1 N2 C12 C11 -155.73(15) . . . . ?
C10 C11 C12 N2 -48.8(2) . . . . ?
C12 N2 C13 C9 -49.1(2) . . . . ?
S1 N2 C13 C9 175.04(14) . . . . ?
C10 C9 C13 N2 17.4(3) . . . . ?
C8 C9 C13 N2 -162.9(2) . . . . ?
O2 S1 C14 C19 -30.26(19) . . . . ?
O3 S1 C14 C19 -160.84(16) . . . . ?
N2 S1 C14 C19 84.47(18) . . . . ?
O2 S1 C14 C15 153.75(17) . . . . ?
O3 S1 C14 C15 23.2(2) . . . . ?
N2 S1 C14 C15 -91.52(18) . . . . ?
C19 C14 C15 C16 -0.2(3) . . . . ?
S1 C14 C15 C16 175.76(16) . . . . ?
C14 C15 C16 C17 0.8(3) . . . . ?
C15 C16 C17 C18 -1.0(3) . . . . ?
C15 C16 C17 C20 179.4(2) . . . . ?
C16 C17 C18 C19 0.6(3) . . . . ?
C20 C17 C18 C19 -179.9(2) . . . . ?
C17 C18 C19 C14 0.0(3) . . . . ?
C15 C14 C19 C18 -0.2(3) . . . . ?
S1 C14 C19 C18 -176.20(15) . . . . ?
